data_7702601
loop_
_publ_author_name
'Barranco, Eva M.'
'Crespo, Olga'
'Gimeno, M. Concepci\'on'
'Jones, Peter G.'
'Laguna, Antonio'
'Sarroca, Cristina'

_publ_section_title
;
 1,1&#x2032;-Bis(2-pyridylthio)ferrocene: a new ligand in gold and silver
 chemistry
;
_journal_issue 17
_journal_name_full 'Journal of the Chemical Society, Dalton Transactions'
_journal_page_first 2523
_journal_paper_doi 10.1039/b102636b
_journal_year 2001
_chemical_formula_sum 'C67 H53 Ag2 Cl15 F6 Fe3 N6 O6 S8'
_chemical_formula_weight 2325.69
_space_group_IT_number 15
_space_group_name_Hall '-C 2yc'
_space_group_name_H-M_alt 'C 1 2/c 1'
_symmetry_cell_setting monoclinic
_symmetry_space_group_name_H-M 'C 1 2/c 1'
_atom_sites_solution_hydrogens riding
_atom_sites_solution_primary direct
_atom_sites_solution_secondary difmap
_audit_creation_method SHELXL-97
_cell_angle_alpha 90.00
_cell_angle_beta 113.83(2)
_cell_angle_gamma 90.00
_cell_formula_units_Z 4
_cell_length_a 28.074(9)
_cell_length_b 13.025(4)
_cell_length_c 26.836(9)
_cell_measurement_reflns_used 60
_cell_measurement_temperature 173(2)
_cell_measurement_theta_max 12.5
_cell_measurement_theta_min 6
_cell_volume 8976(5)
_computing_cell_refinement XSCANS
_computing_data_collection XSCANS
_computing_data_reduction XSCANS
_computing_molecular_graphics XP
_computing_publication_material SHELXL-97
_computing_structure_refinement 'SHELXL-97 (Sheldrick, 1997)'
_computing_structure_solution 'SHELXS-97 (Sheldrick, 1990)'
_diffrn_ambient_temperature 173(2)
_diffrn_measured_fraction_theta_full 0.999
_diffrn_measured_fraction_theta_max 0.999
_diffrn_measurement_device_type Siemens-P4
_diffrn_measurement_method theta-2theta
_diffrn_radiation_monochromator graphite
_diffrn_radiation_source 'fine-focus sealed tube'
_diffrn_radiation_type MoK\a
_diffrn_radiation_wavelength 0.71073
_diffrn_reflns_av_R_equivalents 0.0932
_diffrn_reflns_av_sigmaI/netI 0.0965
_diffrn_reflns_limit_h_max 28
_diffrn_reflns_limit_h_min -30
_diffrn_reflns_limit_k_max 14
_diffrn_reflns_limit_k_min -2
_diffrn_reflns_limit_l_max 28
_diffrn_reflns_limit_l_min -1
_diffrn_reflns_number 7359
_diffrn_reflns_theta_full 22.50
_diffrn_reflns_theta_max 22.50
_diffrn_reflns_theta_min 2.07
_diffrn_standards_decay_% 0
_diffrn_standards_interval_count 247
_diffrn_standards_number 3
_exptl_absorpt_coefficient_mu 1.597
_exptl_absorpt_correction_T_max 0.7406
_exptl_absorpt_correction_T_min 0.5675
_exptl_absorpt_correction_type Psi-scans
_exptl_crystal_colour yellow
_exptl_crystal_density_diffrn 1.721
_exptl_crystal_density_method 'not measured'
_exptl_crystal_description prism
_exptl_crystal_F_000 4624
_exptl_crystal_size_max 0.40
_exptl_crystal_size_mid 0.30
_exptl_crystal_size_min 0.20
_refine_diff_density_max 1.484
_refine_diff_density_min -1.577
_refine_diff_density_rms 0.130
_refine_ls_extinction_method none
_refine_ls_goodness_of_fit_ref 0.905
_refine_ls_hydrogen_treatment mixed
_refine_ls_matrix_type full
_refine_ls_number_parameters 528
_refine_ls_number_reflns 5855
_refine_ls_number_restraints 309
_refine_ls_restrained_S_all 0.890
_refine_ls_R_factor_all 0.1006
_refine_ls_R_factor_gt 0.0615
_refine_ls_shift/su_max 0.000
_refine_ls_shift/su_mean 0.000
_refine_ls_structure_factor_coef Fsqd
_refine_ls_weighting_details 'calc w=1/[\s^2^(Fo^2^)+(0.0986P)^2^+0.0000P] where P=(Fo^2^+2Fc^2^)/3'
_refine_ls_weighting_scheme calc
_refine_ls_wR_factor_gt 0.1464
_refine_ls_wR_factor_ref 0.1619
_reflns_number_gt 3587
_reflns_number_total 5855
_reflns_threshold_expression >2sigma(I)
_cod_data_source_file b102636b.txt
_cod_data_source_block concha26
_cod_depositor_comments
;
The following automatic conversions were performed:

data item '_symmetry_cell_setting' value 'Monoclinic' was changed to
'monoclinic' in accordance with the
/home/saulius/struct/COD-crude-data/automatic-downloads/DataCite-retrospective/RSC/depositions/lib/dictionaries/cif_core.dic
dictionary named 'cif_core.dic' version 2.4.2 last updated on
2011-04-26.

Automatic conversion script
Id: cif_fix_values 6909 2019-04-08 15:41:33Z antanas 
;
_cod_original_sg_symbol_H-M C2/c
_cod_database_code 7702601

loop_
_symmetry_equiv_pos_as_xyz
'x, y, z'
'-x, y, -z+1/2'
'x+1/2, y+1/2, z'
'-x+1/2, y+1/2, -z+1/2'
'-x, -y, -z'
'x, -y, z-1/2'
'-x+1/2, -y+1/2, -z'
'x+1/2, -y+1/2, z-1/2'

loop_
_atom_site_label
_atom_site_type_symbol
_atom_site_fract_x
_atom_site_fract_y
_atom_site_fract_z
_atom_site_U_iso_or_equiv
_atom_site_adp_type
_atom_site_occupancy
_atom_site_symmetry_multiplicity
_atom_site_calc_flag
_atom_site_refinement_flags
Ag Ag 0.33356(3) 0.36724(5) 0.18116(3) 0.0433(2) Uani 1 1 d .
Fe1 Fe 0.52134(4) 0.50424(9) 0.40369(5) 0.0332(3) Uani 1 1 d .
Fe2 Fe 0.5000 -0.00995(13) 0.2500 0.0517(6) Uani 1 2 d S
S1 S 0.41412(9) 0.40150(17) 0.30704(10) 0.0414(6) Uani 1 1 d .
S2 S 0.42377(11) 0.5131(2) 0.18465(14) 0.0667(9) Uani 1 1 d .
S3 S 0.41301(9) 0.17033(17) 0.18716(10) 0.0434(6) Uani 1 1 d .
N1 N 0.3432(3) 0.2650(5) 0.2541(3) 0.0357(17) Uani 1 1 d U
N2 N 0.3329(3) 0.5438(5) 0.1892(3) 0.0339(17) Uani 1 1 d U
N3 N 0.3428(3) 0.2805(6) 0.1100(3) 0.0415(19) Uani 1 1 d U
C1 C 0.4672(3) 0.3919(6) 0.3706(3) 0.0301(18) Uani 1 1 d U
C2 C 0.5183(3) 0.3535(6) 0.3806(4) 0.036(2) Uani 1 1 d U
H2 H 0.5293 0.3261 0.3542 0.044 Uiso 1 1 calc R
C3 C 0.5490(3) 0.3637(7) 0.4368(4) 0.044(2) Uani 1 1 d U
H3 H 0.5848 0.3457 0.4545 0.053 Uiso 1 1 calc R
C4 C 0.5185(3) 0.4048(6) 0.4625(4) 0.042(2) Uani 1 1 d U
H4 H 0.5300 0.4176 0.5005 0.050 Uiso 1 1 calc R
C5 C 0.4675(3) 0.4241(6) 0.4225(4) 0.0354(19) Uani 1 1 d U
H5 H 0.4391 0.4525 0.4285 0.042 Uiso 1 1 calc R
C6 C 0.5562(4) 0.5818(7) 0.3628(4) 0.047(2) Uani 1 1 d U
H6 H 0.5687 0.5506 0.3384 0.056 Uiso 1 1 calc R
C7 C 0.5853(4) 0.5972(7) 0.4179(5) 0.057(3) Uani 1 1 d U
H7 H 0.6209 0.5798 0.4372 0.068 Uiso 1 1 calc R
C8 C 0.5539(4) 0.6419(7) 0.4395(5) 0.060(3) Uani 1 1 d U
H8 H 0.5639 0.6587 0.4768 0.072 Uiso 1 1 calc R
C9 C 0.5041(4) 0.6591(6) 0.3976(5) 0.051(2) Uani 1 1 d U
H9 H 0.4756 0.6913 0.4017 0.061 Uiso 1 1 calc R
C10 C 0.5042(4) 0.6198(6) 0.3481(4) 0.047(2) Uani 1 1 d U
H10 H 0.4762 0.6190 0.3132 0.056 Uiso 1 1 calc R
C11 C 0.3821(3) 0.2813(6) 0.3028(4) 0.0298(19) Uani 1 1 d U
C12 C 0.3957(3) 0.2108(7) 0.3462(4) 0.043(2) Uani 1 1 d U
H12 H 0.4227 0.2254 0.3807 0.052 Uiso 1 1 calc R
C13 C 0.3684(4) 0.1194(7) 0.3366(4) 0.047(2) Uani 1 1 d U
H13 H 0.3767 0.0698 0.3648 0.057 Uiso 1 1 calc R
C14 C 0.3289(3) 0.0999(7) 0.2859(4) 0.047(2) Uani 1 1 d U
H14 H 0.3104 0.0367 0.2785 0.057 Uiso 1 1 calc R
C15 C 0.3172(3) 0.1751(7) 0.2465(4) 0.043(2) Uani 1 1 d U
H15 H 0.2894 0.1629 0.2121 0.052 Uiso 1 1 calc R
C21 C 0.4498(3) 0.0648(6) 0.1831(4) 0.044(2) Uani 1 1 d U
C22 C 0.5026(4) 0.0668(7) 0.1856(4) 0.056(3) Uani 1 1 d U
H22 H 0.5224 0.1268 0.1869 0.067 Uiso 1 1 calc R
C23 C 0.4790(5) -0.1016(8) 0.1820(6) 0.081(4) Uani 1 1 d U
H23 H 0.4801 -0.1744 0.1804 0.097 Uiso 1 1 calc R
C24 C 0.4351(4) -0.0412(7) 0.1807(5) 0.062(3) Uani 1 1 d U
H24 H 0.4027 -0.0670 0.1787 0.074 Uiso 1 1 calc R
C25 C 0.5196(4) -0.0350(8) 0.1859(5) 0.073(3) Uani 1 1 d U
H25 H 0.5530 -0.0552 0.1884 0.088 Uiso 1 1 calc R
C31 C 0.3730(4) 0.5939(7) 0.1871(4) 0.056(3) Uani 1 1 d U
C32 C 0.3771(5) 0.7005(8) 0.1922(6) 0.091(4) Uani 1 1 d U
H32 H 0.4062 0.7356 0.1909 0.109 Uiso 1 1 calc R
C33 C 0.3377(4) 0.7539(8) 0.1993(6) 0.080(4) Uani 1 1 d U
H33 H 0.3388 0.8267 0.2011 0.096 Uiso 1 1 calc R
C34 C 0.2972(4) 0.7021(7) 0.2036(5) 0.062(3) Uani 1 1 d U
H34 H 0.2710 0.7374 0.2107 0.074 Uiso 1 1 calc R
C35 C 0.2957(4) 0.5974(7) 0.1973(4) 0.048(2) Uani 1 1 d U
H35 H 0.2670 0.5609 0.1988 0.058 Uiso 1 1 calc R
C41 C 0.3743(3) 0.1986(7) 0.1172(4) 0.040(2) Uani 1 1 d U
C42 C 0.3769(4) 0.1435(8) 0.0736(4) 0.053(2) Uani 1 1 d U
H42 H 0.3998 0.0867 0.0796 0.064 Uiso 1 1 calc R
C43 C 0.3451(4) 0.1741(9) 0.0217(5) 0.061(3) Uani 1 1 d U
H43 H 0.3448 0.1362 -0.0087 0.073 Uiso 1 1 calc R
C44 C 0.3136(4) 0.2595(9) 0.0132(5) 0.062(3) Uani 1 1 d U
H44 H 0.2930 0.2832 -0.0226 0.074 Uiso 1 1 calc R
C45 C 0.3130(3) 0.3099(8) 0.0588(4) 0.048(2) Uani 1 1 d U
H45 H 0.2906 0.3674 0.0534 0.058 Uiso 1 1 calc R
S4 S 0.19830(9) 0.35186(16) 0.14056(10) 0.0416(6) Uani 1 1 d U
O1 O 0.1769(3) 0.4384(5) 0.1041(3) 0.0599(19) Uani 1 1 d U
O2 O 0.2272(2) 0.2789(5) 0.1232(3) 0.0480(16) Uani 1 1 d U
O3 O 0.2211(3) 0.3763(5) 0.1978(3) 0.0618(19) Uani 1 1 d U
C100 C 0.1402(4) 0.2772(8) 0.1337(5) 0.056(3) Uani 1 1 d U
F1 F 0.1092(3) 0.3337(6) 0.1513(4) 0.105(3) Uani 1 1 d U
F2 F 0.1116(2) 0.2535(5) 0.0812(3) 0.087(2) Uani 1 1 d U
F3 F 0.1516(3) 0.1917(5) 0.1622(3) 0.082(2) Uani 1 1 d U
Cl1 Cl 0.21670(12) -0.0434(2) 0.16954(12) 0.0708(8) Uani 1 1 d .
Cl2 Cl 0.27095(10) 0.0079(2) 0.10106(14) 0.0761(9) Uani 1 1 d .
Cl3 Cl 0.15812(10) 0.0079(2) 0.05494(12) 0.0688(8) Uani 1 1 d .
C80 C 0.3063(5) -0.1262(8) -0.0350(5) 0.072(3) Uani 1 1 d .
H80 H 0.3161 -0.0655 -0.0516 0.087 Uiso 1 1 calc R
Cl4 Cl 0.24356(16) -0.1113(4) -0.04186(18) 0.1236(15) Uani 1 1 d .
Cl5 Cl 0.34868(16) -0.1308(3) 0.03699(17) 0.1132(13) Uani 1 1 d .
Cl6 Cl 0.31674(16) -0.2369(3) -0.06526(16) 0.1068(13) Uani 1 1 d .
C90 C 0.2148(3) 0.0315(7) 0.1136(4) 0.049(3) Uani 1 1 d .
H90 H 0.2150 0.1055 0.1234 0.058 Uiso 1 1 calc R
Cl7 Cl 0.4954(5) 0.1227(8) 0.0235(5) 0.162(4) Uani 0.50 1 d PDU
Cl9 Cl 0.4644(7) -0.0815(12) 0.0167(9) 0.252(8) Uani 0.50 1 d PDU
Cl8 Cl 0.5067(6) -0.0076(18) -0.0520(6) 0.240(8) Uani 0.50 1 d PDU
C101 C 0.4694(16) 0.0220(14) -0.0184(13) 0.177(11) Uani 0.50 1 d PDU
H101 H 0.4355 0.0408 -0.0446 0.212 Uiso 0.50 1 d PR

loop_
_atom_site_aniso_label
_atom_site_aniso_U_11
_atom_site_aniso_U_22
_atom_site_aniso_U_33
_atom_site_aniso_U_23
_atom_site_aniso_U_13
_atom_site_aniso_U_12
Ag 0.0496(4) 0.0270(4) 0.0532(5) -0.0003(4) 0.0208(4) 0.0029(3)
Fe1 0.0344(7) 0.0209(6) 0.0500(8) -0.0072(6) 0.0228(6) -0.0025(5)
Fe2 0.0483(11) 0.0164(9) 0.1067(18) 0.000 0.0483(12) 0.000
S1 0.0459(13) 0.0287(12) 0.0435(15) 0.0027(11) 0.0117(12) -0.0133(11)
S2 0.085(2) 0.0384(15) 0.110(3) 0.0202(15) 0.075(2) 0.0124(14)
S3 0.0550(14) 0.0269(12) 0.0573(16) -0.0034(11) 0.0323(13) 0.0052(11)
N1 0.032(4) 0.024(4) 0.059(5) -0.003(4) 0.027(4) -0.007(3)
N2 0.037(4) 0.020(4) 0.053(5) -0.003(3) 0.026(4) -0.001(3)
N3 0.030(4) 0.037(4) 0.059(5) -0.005(4) 0.020(4) -0.008(4)
C1 0.038(4) 0.013(4) 0.047(5) -0.004(4) 0.025(4) 0.000(3)
C2 0.037(4) 0.023(4) 0.058(5) -0.012(4) 0.028(4) -0.004(4)
C3 0.035(4) 0.030(5) 0.056(5) -0.004(5) 0.008(4) 0.002(4)
C4 0.051(5) 0.033(5) 0.039(5) -0.002(4) 0.015(4) -0.011(4)
C5 0.043(4) 0.025(5) 0.046(5) -0.004(4) 0.026(4) -0.004(4)
C6 0.060(5) 0.026(5) 0.074(6) -0.001(5) 0.048(5) 0.004(4)
C7 0.048(5) 0.043(6) 0.079(7) -0.018(5) 0.025(5) -0.018(4)
C8 0.079(6) 0.035(6) 0.074(6) -0.022(5) 0.038(5) -0.017(5)
C9 0.068(5) 0.022(5) 0.089(7) 0.010(5) 0.060(5) 0.017(4)
C10 0.050(5) 0.021(5) 0.072(6) 0.007(4) 0.026(4) -0.008(4)
C11 0.031(4) 0.021(4) 0.044(5) -0.009(4) 0.021(4) -0.008(4)
C12 0.041(5) 0.036(5) 0.052(6) 0.005(4) 0.017(5) -0.010(4)
C13 0.053(5) 0.037(5) 0.058(6) 0.006(5) 0.029(4) -0.013(4)
C14 0.045(5) 0.024(5) 0.080(7) -0.001(4) 0.032(5) -0.013(4)
C15 0.033(5) 0.044(5) 0.055(6) -0.007(4) 0.019(4) -0.010(4)
C21 0.045(5) 0.027(4) 0.074(7) -0.014(5) 0.039(5) -0.003(4)
C22 0.060(6) 0.042(5) 0.091(8) -0.026(6) 0.056(6) -0.014(5)
C23 0.093(8) 0.024(5) 0.139(11) -0.024(6) 0.060(8) 0.006(4)
C24 0.054(5) 0.026(5) 0.110(9) -0.009(6) 0.038(6) -0.009(4)
C25 0.064(6) 0.057(6) 0.115(9) -0.022(7) 0.051(7) 0.011(5)
C31 0.088(7) 0.027(4) 0.078(8) -0.001(5) 0.058(6) 0.005(5)
C32 0.114(9) 0.029(5) 0.188(13) -0.001(7) 0.121(9) -0.005(6)
C33 0.080(7) 0.032(5) 0.164(12) 0.008(7) 0.087(8) 0.008(5)
C34 0.074(7) 0.038(5) 0.098(8) 0.001(6) 0.061(7) 0.006(5)
C35 0.055(6) 0.037(5) 0.069(7) 0.000(5) 0.042(5) 0.012(4)
C41 0.046(5) 0.031(5) 0.053(5) -0.011(4) 0.030(5) -0.017(4)
C42 0.069(6) 0.040(6) 0.068(6) -0.016(5) 0.045(5) -0.018(5)
C43 0.066(7) 0.065(6) 0.059(6) -0.029(5) 0.031(5) -0.037(5)
C44 0.051(6) 0.082(7) 0.053(6) -0.017(5) 0.022(5) -0.026(5)
C45 0.033(5) 0.060(6) 0.048(6) -0.001(5) 0.013(5) -0.017(5)
S4 0.0480(13) 0.0243(12) 0.0582(17) -0.0096(11) 0.0274(13) -0.0028(10)
O1 0.103(5) 0.027(3) 0.056(5) 0.008(3) 0.039(4) 0.011(4)
O2 0.044(3) 0.039(4) 0.072(5) -0.013(3) 0.035(3) 0.002(3)
O3 0.079(5) 0.042(4) 0.054(5) -0.024(4) 0.017(4) -0.007(4)
C100 0.063(7) 0.049(7) 0.062(8) -0.011(6) 0.033(6) -0.007(6)
F1 0.089(5) 0.092(5) 0.179(8) -0.019(5) 0.101(6) 0.010(4)
F2 0.062(4) 0.084(5) 0.104(6) -0.024(4) 0.021(4) -0.022(4)
F3 0.109(5) 0.045(4) 0.118(6) 0.009(4) 0.072(5) -0.013(4)
Cl1 0.099(2) 0.0483(16) 0.078(2) 0.0057(15) 0.0491(18) 0.0000(15)
Cl2 0.0552(16) 0.085(2) 0.099(2) 0.0020(18) 0.0432(17) 0.0054(15)
Cl3 0.0546(16) 0.0544(17) 0.078(2) -0.0034(15) 0.0064(15) -0.0065(14)
C80 0.107(9) 0.042(6) 0.086(9) 0.005(6) 0.058(8) 0.005(7)
Cl4 0.112(3) 0.152(4) 0.120(3) 0.029(3) 0.059(3) 0.053(3)
Cl5 0.120(3) 0.084(3) 0.104(3) -0.027(2) 0.014(2) 0.021(2)
Cl6 0.143(3) 0.076(2) 0.102(3) -0.023(2) 0.051(3) 0.027(2)
C90 0.050(6) 0.036(5) 0.061(7) -0.010(5) 0.024(5) -0.005(5)
Cl7 0.190(10) 0.118(8) 0.134(9) -0.053(7) 0.020(8) -0.008(8)
Cl9 0.285(17) 0.174(13) 0.32(2) 0.023(13) 0.146(17) -0.100(13)
Cl8 0.218(13) 0.39(2) 0.165(12) -0.092(14) 0.134(11) -0.068(16)
C101 0.25(2) 0.16(2) 0.15(2) -0.028(18) 0.117(18) -0.08(2)

loop_
_atom_type_symbol
_atom_type_description
_atom_type_scat_dispersion_real
_atom_type_scat_dispersion_imag
_atom_type_scat_source
C C 0.0033 0.0016 'International Tables Vol C Tables 4.2.6.8 and 6.1.1.4'
H H 0.0000 0.0000 'International Tables Vol C Tables 4.2.6.8 and 6.1.1.4'
N N 0.0061 0.0033 'International Tables Vol C Tables 4.2.6.8 and 6.1.1.4'
O O 0.0106 0.0060 'International Tables Vol C Tables 4.2.6.8 and 6.1.1.4'
F F 0.0171 0.0103 'International Tables Vol C Tables 4.2.6.8 and 6.1.1.4'
S S 0.1246 0.1234 'International Tables Vol C Tables 4.2.6.8 and 6.1.1.4'
Fe Fe 0.3463 0.8444 'International Tables Vol C Tables 4.2.6.8 and 6.1.1.4'
Ag Ag -0.8971 1.1015 'International Tables Vol C Tables 4.2.6.8 and 6.1.1.4'
Cl Cl 0.1484 0.1585 'International Tables Vol C Tables 4.2.6.8 and 6.1.1.4'

loop_
_geom_angle_atom_site_label_1
_geom_angle_atom_site_label_2
_geom_angle_atom_site_label_3
_geom_angle
_geom_angle_site_symmetry_1
_geom_angle_site_symmetry_3
_geom_angle_publ_flag
N1 Ag N2 120.1(2) . . y
N1 Ag N3 113.9(3) . . y
N2 Ag N3 124.7(3) . . y
C6 Fe1 C10 41.6(4) . . ?
C6 Fe1 C1 124.3(4) . . ?
C10 Fe1 C1 107.3(4) . . ?
C6 Fe1 C3 120.2(4) . . ?
C10 Fe1 C3 156.3(4) . . ?
C1 Fe1 C3 68.4(3) . . ?
C6 Fe1 C2 106.7(4) . . ?
C10 Fe1 C2 121.2(4) . . ?
C1 Fe1 C2 41.1(3) . . ?
C3 Fe1 C2 40.2(3) . . ?
C6 Fe1 C5 162.6(4) . . ?
C10 Fe1 C5 125.1(4) . . ?
C1 Fe1 C5 41.5(3) . . ?
C3 Fe1 C5 68.2(3) . . ?
C2 Fe1 C5 69.1(3) . . ?
C6 Fe1 C8 66.2(4) . . ?
C10 Fe1 C8 68.2(4) . . ?
C1 Fe1 C8 159.8(4) . . ?
C3 Fe1 C8 123.7(4) . . ?
C2 Fe1 C8 158.3(4) . . ?
C5 Fe1 C8 123.8(4) . . ?
C6 Fe1 C9 67.4(3) . . ?
C10 Fe1 C9 40.6(4) . . ?
C1 Fe1 C9 123.9(4) . . ?
C3 Fe1 C9 160.7(4) . . ?
C2 Fe1 C9 158.7(4) . . ?
C5 Fe1 C9 110.1(3) . . ?
C8 Fe1 C9 40.0(4) . . ?
C6 Fe1 C4 155.2(4) . . ?
C10 Fe1 C4 162.2(4) . . ?
C1 Fe1 C4 68.3(3) . . ?
C3 Fe1 C4 39.9(3) . . ?
C2 Fe1 C4 67.7(4) . . ?
C5 Fe1 C4 40.3(3) . . ?
C8 Fe1 C4 109.5(4) . . ?
C9 Fe1 C4 126.3(4) . . ?
C6 Fe1 C7 39.6(4) . . ?
C10 Fe1 C7 68.4(4) . . ?
C1 Fe1 C7 160.0(4) . . ?
C3 Fe1 C7 107.1(4) . . ?
C2 Fe1 C7 122.9(4) . . ?
C5 Fe1 C7 156.8(4) . . ?
C8 Fe1 C7 38.6(4) . . ?
C9 Fe1 C7 66.5(4) . . ?
C4 Fe1 C7 121.6(4) . . ?
C22 Fe2 C22 120.7(5) 2_655 . ?
C22 Fe2 C21 42.2(4) 2_655 2_655 ?
C22 Fe2 C21 105.5(4) . 2_655 ?
C22 Fe2 C21 105.5(4) 2_655 . ?
C22 Fe2 C21 42.2(4) . . ?
C21 Fe2 C21 122.7(5) 2_655 . ?
C22 Fe2 C25 156.6(4) 2_655 . ?
C22 Fe2 C25 40.6(4) . . ?
C21 Fe2 C25 119.8(4) 2_655 . ?
C21 Fe2 C25 69.9(4) . . ?
C22 Fe2 C25 40.6(4) 2_655 2_655 ?
C22 Fe2 C25 156.6(4) . 2_655 ?
C21 Fe2 C25 69.9(4) 2_655 2_655 ?
C21 Fe2 C25 119.8(4) . 2_655 ?
C25 Fe2 C25 161.5(6) . 2_655 ?
C22 Fe2 C24 123.1(4) 2_655 . ?
C22 Fe2 C24 69.5(4) . . ?
C21 Fe2 C24 160.6(4) 2_655 . ?
C21 Fe2 C24 41.2(4) . . ?
C25 Fe2 C24 69.3(4) . . ?
C25 Fe2 C24 106.8(4) 2_655 . ?
C22 Fe2 C24 69.5(4) 2_655 2_655 ?
C22 Fe2 C24 123.1(4) . 2_655 ?
C21 Fe2 C24 41.2(4) 2_655 2_655 ?
C21 Fe2 C24 160.6(4) . 2_655 ?
C25 Fe2 C24 106.8(4) . 2_655 ?
C25 Fe2 C24 69.3(4) 2_655 2_655 ?
C24 Fe2 C24 157.1(5) . 2_655 ?
C22 Fe2 C23 161.4(4) 2_655 . ?
C22 Fe2 C23 68.0(4) . . ?
C21 Fe2 C23 155.7(4) 2_655 . ?
C21 Fe2 C23 69.2(4) . . ?
C25 Fe2 C23 40.1(4) . . ?
C25 Fe2 C23 125.4(5) 2_655 . ?
C24 Fe2 C23 41.4(4) . . ?
C24 Fe2 C23 121.3(4) 2_655 . ?
C22 Fe2 C23 68.0(4) 2_655 2_655 ?
C22 Fe2 C23 161.4(4) . 2_655 ?
C21 Fe2 C23 69.2(4) 2_655 2_655 ?
C21 Fe2 C23 155.7(4) . 2_655 ?
C25 Fe2 C23 125.4(5) . 2_655 ?
C25 Fe2 C23 40.1(4) 2_655 2_655 ?
C24 Fe2 C23 121.3(4) . 2_655 ?
C24 Fe2 C23 41.4(4) 2_655 2_655 ?
C23 Fe2 C23 109.1(7) . 2_655 ?
C1 S1 C11 102.0(4) . . y
C31 S2 C6 102.2(4) . 2_655 y
C21 S3 C41 102.7(4) . . y
C11 N1 C15 117.6(7) . . y
C11 N1 Ag 120.6(5) . . y
C15 N1 Ag 120.3(6) . . y
C31 N2 C35 118.8(7) . . y
C31 N2 Ag 116.6(5) . . y
C35 N2 Ag 124.5(6) . . y
C45 N3 C41 118.2(8) . . y
C45 N3 Ag 118.2(6) . . y
C41 N3 Ag 123.5(6) . . y
C2 C1 C5 107.6(8) . . ?
C2 C1 S1 126.7(6) . . y
C5 C1 S1 125.7(6) . . y
C2 C1 Fe1 69.9(4) . . ?
C5 C1 Fe1 70.1(4) . . ?
S1 C1 Fe1 124.2(4) . . ?
C3 C2 C1 107.6(7) . . ?
C3 C2 Fe1 69.7(5) . . ?
C1 C2 Fe1 68.9(4) . . ?
C4 C3 C2 109.2(7) . . ?
C4 C3 Fe1 70.9(5) . . ?
C2 C3 Fe1 70.0(5) . . ?
C3 C4 C5 108.9(8) . . ?
C3 C4 Fe1 69.2(5) . . ?
C5 C4 Fe1 69.5(5) . . ?
C4 C5 C1 106.7(7) . . ?
C4 C5 Fe1 70.2(5) . . ?
C1 C5 Fe1 68.4(4) . . ?
C7 C6 C10 109.8(9) . . ?
C7 C6 S2 127.0(7) . 2_655 y
C10 C6 S2 122.9(8) . 2_655 y
C7 C6 Fe1 72.4(6) . . ?
C10 C6 Fe1 70.1(5) . . ?
S2 C6 Fe1 119.4(5) 2_655 . ?
C8 C7 C6 108.2(9) . . ?
C8 C7 Fe1 70.5(6) . . ?
C6 C7 Fe1 67.9(5) . . ?
C7 C8 C9 109.1(10) . . ?
C7 C8 Fe1 70.9(5) . . ?
C9 C8 Fe1 70.0(5) . . ?
C8 C9 C10 108.2(8) . . ?
C8 C9 Fe1 70.0(5) . . ?
C10 C9 Fe1 68.6(5) . . ?
C9 C10 C6 104.6(9) . . ?
C9 C10 Fe1 70.8(5) . . ?
C6 C10 Fe1 68.3(5) . . ?
N1 C11 C12 123.1(7) . . y
N1 C11 S1 113.1(6) . . y
C12 C11 S1 123.8(7) . . y
C13 C12 C11 117.5(9) . . ?
C12 C13 C14 120.3(9) . . ?
C15 C14 C13 118.0(8) . . ?
N1 C15 C14 123.6(9) . . ?
C24 C21 C22 106.9(8) . . ?
C24 C21 S3 126.3(7) . . y
C22 C21 S3 126.7(7) . . y
C24 C21 Fe2 70.3(6) . . ?
C22 C21 Fe2 68.7(6) . . ?
S3 C21 Fe2 122.5(5) . . ?
C25 C22 C21 108.6(8) . . ?
C25 C22 Fe2 70.1(7) . . ?
C21 C22 Fe2 69.1(6) . . ?
C25 C23 C24 108.9(8) . . ?
C25 C23 Fe2 69.0(7) . . ?
C24 C23 Fe2 69.1(6) . . ?
C21 C24 C23 107.0(8) . . ?
C21 C24 Fe2 68.5(6) . . ?
C23 C24 Fe2 69.6(6) . . ?
C23 C25 C22 108.6(9) . . ?
C23 C25 Fe2 70.9(7) . . ?
C22 C25 Fe2 69.3(6) . . ?
N2 C31 C32 121.5(9) . . y
N2 C31 S2 114.5(6) . . y
C32 C31 S2 123.6(9) . . y
C33 C32 C31 118.5(10) . . ?
C34 C33 C32 120.2(10) . . ?
C33 C34 C35 117.7(9) . . ?
N2 C35 C34 123.2(9) . . y
N3 C41 C42 122.5(9) . . y
N3 C41 S3 113.5(7) . . y
C42 C41 S3 124.0(8) . . y
C43 C42 C41 117.9(10) . . ?
C42 C43 C44 120.7(10) . . ?
C43 C44 C45 117.9(11) . . ?
N3 C45 C44 122.7(10) . . y
O3 S4 O2 115.1(4) . . ?
O3 S4 O1 115.5(4) . . ?
O2 S4 O1 115.3(4) . . ?
O3 S4 C100 102.5(5) . . ?
O2 S4 C100 102.1(4) . . ?
O1 S4 C100 103.5(5) . . ?
F3 C100 F2 108.5(9) . . ?
F3 C100 F1 107.3(9) . . ?
F2 C100 F1 107.0(9) . . ?
F3 C100 S4 113.0(8) . . ?
F2 C100 S4 110.8(7) . . ?
F1 C100 S4 110.1(7) . . ?
Cl4 C80 Cl6 114.0(7) . . ?
Cl4 C80 Cl5 108.8(6) . . ?
Cl6 C80 Cl5 108.0(6) . . ?
Cl3 C90 Cl2 110.8(5) . . ?
Cl3 C90 Cl1 111.6(5) . . ?
Cl2 C90 Cl1 110.0(5) . . ?
C101 Cl7 Cl8 61.9(11) . 5_655 ?
C101 Cl7 Cl9 66.6(9) . 5_655 ?
Cl8 Cl7 Cl9 98.1(8) 5_655 5_655 ?
C101 Cl7 C101 51(2) . 5_655 ?
Cl8 Cl7 C101 49.9(6) 5_655 5_655 ?
Cl9 Cl7 C101 48.2(5) 5_655 5_655 ?
Cl8 Cl9 C101 65.9(12) 5_655 . ?
Cl8 Cl9 Cl7 106.2(9) 5_655 5_655 ?
C101 Cl9 Cl7 73.1(10) . 5_655 ?
Cl8 Cl9 C101 55.2(6) 5_655 5_655 ?
C101 Cl9 C101 54(3) . 5_655 ?
Cl7 Cl9 C101 51.0(6) 5_655 5_655 ?
Cl9 Cl8 C101 77.3(11) 5_655 . ?
Cl9 Cl8 Cl7 120.2(13) 5_655 5_655 ?
C101 Cl8 Cl7 79.5(10) . 5_655 ?
Cl9 Cl8 C101 61.8(8) 5_655 5_655 ?
C101 Cl8 C101 59(3) . 5_655 ?
Cl7 Cl8 C101 58.9(8) 5_655 5_655 ?
Cl8 C101 Cl9 109.2(17) . . ?
Cl8 C101 Cl7 109.9(16) . . ?
Cl9 C101 Cl7 111.1(16) . . ?
Cl8 C101 C101 62.1(14) . 5_655 ?
Cl9 C101 C101 72.4(18) . 5_655 ?
Cl7 C101 C101 79(2) . 5_655 ?
Cl8 C101 Cl8 121(3) . 5_655 ?
Cl9 C101 Cl8 52.3(10) . 5_655 ?
Cl7 C101 Cl8 59.2(11) . 5_655 ?
C101 C101 Cl8 58.4(17) 5_655 5_655 ?
Cl8 C101 Cl9 47.6(9) . 5_655 ?
Cl9 C101 Cl9 126(3) . 5_655 ?
Cl7 C101 Cl9 62.4(10) . 5_655 ?
C101 C101 Cl9 53.5(12) 5_655 5_655 ?
Cl8 C101 Cl9 94.0(19) 5_655 5_655 ?
Cl8 C101 Cl7 50.6(9) . 5_655 ?
Cl9 C101 Cl7 58.7(10) . 5_655 ?
Cl7 C101 Cl7 129(2) . 5_655 ?
C101 C101 Cl7 50.3(10) 5_655 5_655 ?
Cl8 C101 Cl7 89.4(17) 5_655 5_655 ?
Cl9 C101 Cl7 84.0(14) 5_655 5_655 ?

loop_
_geom_bond_atom_site_label_1
_geom_bond_atom_site_label_2
_geom_bond_distance
_geom_bond_site_symmetry_2
_geom_bond_publ_flag
Ag N1 2.292(7) . y
Ag N2 2.311(6) . y
Ag N3 2.321(8) . y
Fe1 C6 2.011(9) . ?
Fe1 C10 2.036(9) . ?
Fe1 C1 2.037(8) . ?
Fe1 C3 2.046(9) . ?
Fe1 C2 2.050(8) . ?
Fe1 C5 2.060(8) . ?
Fe1 C8 2.065(9) . ?
Fe1 C9 2.065(8) . ?
Fe1 C4 2.069(9) . ?
Fe1 C7 2.069(9) . ?
Fe2 C22 2.023(11) 2_655 ?
Fe2 C22 2.023(11) . ?
Fe2 C21 2.028(10) 2_655 ?
Fe2 C21 2.028(10) . ?
Fe2 C25 2.033(12) . ?
Fe2 C25 2.033(12) 2_655 ?
Fe2 C24 2.051(11) . ?
Fe2 C24 2.051(11) 2_655 ?
Fe2 C23 2.058(12) . ?
Fe2 C23 2.058(12) 2_655 ?
S1 C1 1.758(9) . y
S1 C11 1.787(8) . y
S2 C31 1.794(10) . y
S2 C6 1.822(9) 2_655 y
S3 C21 1.750(8) . y
S3 C41 1.786(10) . y
N1 C11 1.339(10) . ?
N1 C15 1.350(10) . y
N2 C31 1.322(11) . y
N2 C35 1.345(10) . y
N3 C45 1.345(11) . y
N3 C41 1.349(11) . y
C1 C2 1.436(11) . ?
C1 C5 1.452(11) . ?
C2 C3 1.408(12) . ?
C3 C4 1.406(12) . ?
C4 C5 1.422(12) . ?
C6 C7 1.384(14) . ?
C6 C10 1.437(12) . ?
C6 S2 1.822(9) 2_655 ?
C7 C8 1.366(13) . ?
C8 C9 1.414(14) . ?
C9 C10 1.423(13) . ?
C11 C12 1.408(12) . ?
C12 C13 1.382(12) . ?
C13 C14 1.388(13) . ?
C14 C15 1.380(13) . ?
C21 C24 1.435(12) . ?
C21 C22 1.457(12) . ?
C22 C25 1.409(14) . ?
C23 C25 1.401(14) . ?
C23 C24 1.452(14) . ?
C31 C32 1.396(14) . ?
C32 C33 1.380(13) . ?
C33 C34 1.367(13) . ?
C34 C35 1.373(13) . ?
C41 C42 1.400(12) . ?
C42 C43 1.375(14) . ?
C43 C44 1.382(15) . ?
C44 C45 1.394(13) . ?
S4 O3 1.442(7) . ?
S4 O2 1.443(6) . ?
S4 O1 1.454(7) . ?
S4 C100 1.843(10) . ?
C100 F3 1.314(12) . ?
C100 F2 1.345(12) . ?
C100 F1 1.362(11) . ?
Cl1 C90 1.773(10) . ?
Cl2 C90 1.765(9) . ?
Cl3 C90 1.756(10) . ?
C80 Cl4 1.706(12) . ?
C80 Cl6 1.737(11) . ?
C80 Cl5 1.815(13) . ?
Cl7 C101 1.690(19) . ?
Cl7 Cl8 1.69(2) 5_655 ?
Cl7 Cl9 1.925(18) 5_655 ?
Cl7 C101 2.16(3) 5_655 ?
Cl9 Cl8 1.510(18) 5_655 ?
Cl9 C101 1.682(19) . ?
Cl9 Cl7 1.925(18) 5_655 ?
Cl9 C101 1.99(3) 5_655 ?
Cl8 Cl9 1.510(18) 5_655 ?
Cl8 C101 1.679(19) . ?
Cl8 Cl7 1.69(2) 5_655 ?
Cl8 C101 1.74(3) 5_655 ?
C101 C101 1.70(9) 5_655 ?
C101 Cl8 1.74(3) 5_655 ?
C101 Cl9 1.99(3) 5_655 ?
C101 Cl7 2.16(3) 5_655 ?
